data_7709248
loop_
_publ_author_name
'Abudoureheman, Maierhaba'
'Zheng, Juanjuan'
'Wang, Peng'
'Wei, Bo'
'Guo, Zhiyong'
'Chen, Zhaohui'
'Chen, Yanna'

_publ_section_title
;
 A<sub>6</sub>Mo<sub>2</sub>P<sub>4</sub>O<sub>19</sub> (A = Rb, Cs) and
 Rb<sub>2</sub>MoP<sub>2</sub>O<sub>9</sub>: new molybdophosphates with
 distinct polyanionic configurations.
;
_journal_issue 4
_journal_name_full 'Dalton transactions (Cambridge, England : 2003)'
_journal_page_first 1481
_journal_page_last 1488
_journal_paper_doi 10.1039/d1dt03756k
_journal_volume 51
_journal_year 2022
_chemical_formula_moiety '0.5(Cs12 Mo4 O38 P8)'
_chemical_formula_sum 'Cs6 Mo2 O19 P4'
_chemical_formula_weight 1417.22
_space_group_crystal_system monoclinic
_space_group_IT_number 14
_space_group_name_Hall '-P 2ybc'
_space_group_name_H-M_alt 'P 1 21/c 1'
_audit_creation_date 2020-09-27
_audit_creation_method
;
Olex2 1.2-beta
(compiled 2018.05.29 svn.r3508 for OlexSys, GUI svn.r5506)
;
_cell_angle_alpha 90
_cell_angle_beta 90.06(2)
_cell_angle_gamma 90
_cell_formula_units_Z 2
_cell_length_a 10.6912(5)
_cell_length_b 7.7144(3)
_cell_length_c 14.5582(6)
_cell_measurement_reflns_used 4581
_cell_measurement_temperature 296(2)
_cell_measurement_theta_max 27.43
_cell_measurement_theta_min 2.80
_cell_volume 1200.70(9)
_computing_cell_refinement 'SAINT v8.34A (Bruker, 2013)'
_computing_data_reduction 'SAINT v8.34A (Bruker, 2013)'
_computing_molecular_graphics 'Olex2 (Dolomanov et al., 2009)'
_computing_publication_material 'Olex2 (Dolomanov et al., 2009)'
_computing_structure_refinement 'ShelXL (Sheldrick, 2015)'
_computing_structure_solution 'SHELXS-97 (Sheldrick, 1990)'
_diffrn_ambient_temperature 296.15
_diffrn_measured_fraction_theta_full 1.000
_diffrn_measured_fraction_theta_max 0.997
_diffrn_measurement_device_type 'CCD area detector'
_diffrn_measurement_method 'phi and omega scans'
_diffrn_radiation_monochromator graphite
_diffrn_radiation_type MoK\a
_diffrn_radiation_wavelength 0.71073
_diffrn_reflns_av_R_equivalents 0.0444
_diffrn_reflns_av_unetI/netI 0.0279
_diffrn_reflns_Laue_measured_fraction_full 1.000
_diffrn_reflns_Laue_measured_fraction_max 0.997
_diffrn_reflns_limit_h_max 13
_diffrn_reflns_limit_h_min -13
_diffrn_reflns_limit_k_max 9
_diffrn_reflns_limit_k_min -10
_diffrn_reflns_limit_l_max 18
_diffrn_reflns_limit_l_min -18
_diffrn_reflns_number 19005
_diffrn_reflns_point_group_measured_fraction_full 1.000
_diffrn_reflns_point_group_measured_fraction_max 0.997
_diffrn_reflns_theta_full 25.242
_diffrn_reflns_theta_max 27.491
_diffrn_reflns_theta_min 1.905
_exptl_absorpt_coefficient_mu 10.350
_exptl_absorpt_correction_T_max 0.7456
_exptl_absorpt_correction_T_min 0.5480
_exptl_absorpt_correction_type none
_exptl_absorpt_process_details
;
SADABS-2014/5 (Bruker,2014/5) was used for absorption correction.
wR2(int) was 0.1119 before and 0.0462 after correction.
The Ratio of minimum to maximum transmission is 0.7350.
The \l/2 correction factor is 0.00150.
;
_exptl_crystal_colour colourless
_exptl_crystal_density_diffrn 3.920
_exptl_crystal_density_method 'not measured'
_exptl_crystal_description block
_exptl_crystal_F_000 1252
_exptl_crystal_size_max 0.114
_exptl_crystal_size_mid 0.086
_exptl_crystal_size_min 0.083
_refine_diff_density_max 0.884
_refine_diff_density_min -0.789
_refine_diff_density_rms 0.156
_refine_ls_extinction_coef 0.00057(5)
_refine_ls_extinction_expression Fc^*^=kFc[1+0.001xFc^2^\l^3^/sin(2\q)]^-1/4^
_refine_ls_extinction_method 'SHELXL-2018/3 (Sheldrick 2018)'
_refine_ls_goodness_of_fit_ref 1.128
_refine_ls_hydrogen_treatment undef
_refine_ls_matrix_type full
_refine_ls_number_parameters 143
_refine_ls_number_reflns 2742
_refine_ls_number_restraints 0
_refine_ls_restrained_S_all 1.128
_refine_ls_R_factor_all 0.0304
_refine_ls_R_factor_gt 0.0231
_refine_ls_shift/su_max 0.001
_refine_ls_shift/su_mean 0.000
_refine_ls_structure_factor_coef Fsqd
_refine_ls_weighting_details 'w=1/[\s^2^(Fo^2^)+(0.0162P)^2^] where P=(Fo^2^+2Fc^2^)/3'
_refine_ls_weighting_scheme calc
_refine_ls_wR_factor_gt 0.0447
_refine_ls_wR_factor_ref 0.0465
_reflns_Friedel_coverage 0.000
_reflns_number_gt 2325
_reflns_number_total 2742
_reflns_threshold_expression 'I > 2\s(I)'
_cod_data_source_file d1dt03756k2.cif
_cod_data_source_block csmopo
_cod_depositor_comments 'Adding full bibliography for 7709247--7709250.cif.'
_cod_database_code 7709248
_shelx_shelxl_version_number 2018/3
_shelx_space_group_comment
;
The symmetry employed for this shelxl refinement is uniquely defined
by the following loop, which should always be used as a source of
symmetry information in preference to the above space-group names.
They are only intended as comments.
;
_shelx_estimated_absorpt_t_max 0.7456
_shelx_estimated_absorpt_t_min 0.5480
_olex2_refinement_description
;
;
_olex2_submission_special_instructions 'No special instructions were received'

loop_
_space_group_symop_operation_xyz
'x, y, z'
'-x, y+1/2, -z+1/2'
'-x, -y, -z'
'x, -y-1/2, z-1/2'

loop_
_atom_site_label
_atom_site_type_symbol
_atom_site_fract_x
_atom_site_fract_y
_atom_site_fract_z
_atom_site_U_iso_or_equiv
_atom_site_adp_type
_atom_site_occupancy
_atom_site_site_symmetry_order
_atom_site_calc_flag
_atom_site_refinement_flags_posn
_atom_site_refinement_flags_adp
_atom_site_refinement_flags_occupancy
_atom_site_disorder_assembly
_atom_site_disorder_group
Cs1 Cs 0.48351(3) 0.16479(4) 0.86099(2) 0.02686(9) Uani 1 1 d . . . . .
Cs2 Cs 0.76551(3) 0.15830(4) 0.55501(2) 0.02695(9) Uani 1 1 d . . . . .
Mo1 Mo 0.13515(3) 0.15319(5) 0.99276(3) 0.01698(9) Uani 1 1 d . . . . .
P1 P 0.79802(10) -0.06258(14) 0.82786(8) 0.0175(2) Uani 1 1 d . . . . .
P2 P 0.38406(10) 0.19304(14) 0.60835(8) 0.0185(2) Uani 1 1 d . . . . .
Cs3 Cs 0.89163(3) 0.07326(4) 0.29227(2) 0.02749(9) Uani 1 1 d . . . . .
O1 O 0.8217(3) 0.0413(4) 0.7440(2) 0.0293(7) Uani 1 1 d . . . . .
O2 O 0.2886(3) 0.2069(4) 0.5281(2) 0.0260(7) Uani 1 1 d . . . . .
O3 O 0.7700(3) 0.0396(3) 0.91656(19) 0.0209(7) Uani 1 1 d . . . . .
O4 O 0.2029(3) 0.0732(4) 0.8947(2) 0.0334(8) Uani 1 1 d . . . . .
O5 O 0.6762(3) -0.1816(4) 0.8105(2) 0.0245(7) Uani 1 1 d . . . . .
O6 O 0.0550(3) 0.3331(4) 0.9599(2) 0.0333(8) Uani 1 1 d . . . . .
O7 O 0.000000 0.000000 1.000000 0.0355(12) Uani 1 2 d S T P . .
O8 O 0.3833(3) 0.0158(4) 0.6468(2) 0.0361(9) Uani 1 1 d . . . . .
O9 O 0.9019(3) -0.1892(4) 0.85769(19) 0.0219(7) Uani 1 1 d . . . . .
O10 O 0.5055(3) 0.2720(4) 0.5823(2) 0.0356(8) Uani 1 1 d . . . . .

loop_
_atom_site_aniso_label
_atom_site_aniso_U_11
_atom_site_aniso_U_22
_atom_site_aniso_U_33
_atom_site_aniso_U_23
_atom_site_aniso_U_13
_atom_site_aniso_U_12
Cs1 0.02341(16) 0.02692(16) 0.03025(18) 0.00147(13) -0.00253(12) -0.00010(12)
Cs2 0.03393(18) 0.02191(15) 0.02500(17) 0.00230(12) -0.00025(12) 0.00530(12)
Mo1 0.01507(19) 0.01778(19) 0.0181(2) 0.00190(15) -0.00372(14) -0.00388(14)
P1 0.0192(6) 0.0167(6) 0.0165(6) 0.0012(4) -0.0001(4) -0.0028(4)
P2 0.0157(6) 0.0189(6) 0.0208(6) 0.0008(5) -0.0021(5) 0.0051(4)
Cs3 0.02892(17) 0.02658(16) 0.02696(17) 0.00105(13) 0.00053(12) -0.00102(12)
O1 0.039(2) 0.0295(17) 0.0196(17) 0.0087(14) -0.0028(14) -0.0098(15)
O2 0.0247(17) 0.0289(17) 0.0243(17) -0.0091(14) -0.0075(13) 0.0171(14)
O3 0.0239(16) 0.0176(15) 0.0211(17) -0.0028(13) -0.0012(13) 0.0017(12)
O4 0.0319(19) 0.048(2) 0.0208(18) -0.0076(16) 0.0018(14) -0.0068(16)
O5 0.0231(17) 0.0305(17) 0.0199(17) 0.0030(14) -0.0059(13) -0.0080(13)
O6 0.0310(19) 0.0265(18) 0.042(2) 0.0099(16) -0.0087(16) 0.0028(14)
O7 0.031(3) 0.039(3) 0.036(3) 0.006(2) -0.013(2) -0.020(2)
O8 0.047(2) 0.0223(17) 0.039(2) 0.0066(16) 0.0036(17) 0.0120(16)
O9 0.0212(17) 0.0247(16) 0.0199(16) -0.0004(13) 0.0029(13) 0.0020(13)
O10 0.0223(18) 0.045(2) 0.039(2) -0.0090(17) 0.0046(15) -0.0090(15)

loop_
_atom_type_symbol
_atom_type_description
_atom_type_scat_dispersion_real
_atom_type_scat_dispersion_imag
_atom_type_scat_source
Cs Cs -0.3680 2.1192 'International Tables Vol C Tables 4.2.6.8 and 6.1.1.4'
Mo Mo -1.6832 0.6857 'International Tables Vol C Tables 4.2.6.8 and 6.1.1.4'
O O 0.0106 0.0060 'International Tables Vol C Tables 4.2.6.8 and 6.1.1.4'
P P 0.1023 0.0942 'International Tables Vol C Tables 4.2.6.8 and 6.1.1.4'

loop_
_geom_angle_atom_site_label_1
_geom_angle_atom_site_label_2
_geom_angle_atom_site_label_3
_geom_angle
_geom_angle_site_symmetry_1
_geom_angle_site_symmetry_3
_geom_angle_publ_flag
P1 Cs1 P2 118.98(3) . 4_566 ?
P1 Cs1 P2 98.52(3) . . ?
P2 Cs1 P2 142.34(3) . 4_566 ?
O2 Cs1 P1 140.72(5) 4_566 . ?
O2 Cs1 P2 120.47(5) 4_566 . ?
O2 Cs1 P2 23.11(5) 4_566 4_566 ?
O2 Cs1 O5 138.92(7) 4_566 . ?
O2 Cs1 O8 123.69(7) 4_566 . ?
O3 Cs1 P1 23.60(5) . . ?
O3 Cs1 P2 96.26(5) . 4_566 ?
O3 Cs1 P2 120.43(5) . . ?
O3 Cs1 O2 118.96(7) . 4_566 ?
O3 Cs1 O5 43.48(7) . . ?
O3 Cs1 O8 113.90(7) . . ?
O4 Cs1 P1 139.59(6) . . ?
O4 Cs1 P2 69.92(6) . 4_566 ?
O4 Cs1 P2 84.15(6) . . ?
O4 Cs1 O2 49.82(7) . 4_566 ?
O4 Cs1 O3 141.68(8) . . ?
O4 Cs1 O5 115.59(8) . . ?
O4 Cs1 O5 72.47(8) . 2_656 ?
O4 Cs1 O8 76.81(8) . . ?
O4 Cs1 O10 86.96(8) . 4_566 ?
O4 Cs1 O10 77.07(8) . 2_646 ?
O5 Cs1 P1 122.15(5) 2_656 . ?
O5 Cs1 P1 24.95(5) . . ?
O5 Cs1 P2 125.12(5) . 4_566 ?
O5 Cs1 P2 117.53(5) 2_656 4_566 ?
O5 Cs1 P2 90.28(5) . . ?
O5 Cs1 P2 25.38(5) 2_656 . ?
O5 Cs1 O2 97.08(7) 2_656 4_566 ?
O5 Cs1 O3 141.24(7) 2_656 . ?
O5 Cs1 O5 115.60(5) 2_656 . ?
O5 Cs1 O8 43.34(7) 2_656 . ?
O5 Cs1 O8 74.80(7) . . ?
O5 Cs1 O10 137.83(7) 2_656 4_566 ?
O8 Cs1 P1 90.30(5) . . ?
O8 Cs1 P1 89.54(6) 2_656 . ?
O8 Cs1 P2 146.21(5) . 4_566 ?
O8 Cs1 P2 92.45(6) 2_656 . ?
O8 Cs1 P2 85.01(6) 2_656 4_566 ?
O8 Cs1 P2 22.66(5) . . ?
O8 Cs1 O2 93.17(7) 2_656 4_566 ?
O8 Cs1 O3 80.61(8) 2_656 . ?
O8 Cs1 O4 130.78(8) 2_656 . ?
O8 Cs1 O5 83.86(8) 2_656 2_656 ?
O8 Cs1 O5 113.51(8) 2_656 . ?
O8 Cs1 O8 113.61(7) 2_656 . ?
O8 Cs1 O10 147.69(9) 2_656 2_646 ?
O8 Cs1 O10 82.62(8) 2_656 4_566 ?
O10 Cs1 P1 63.78(6) 2_646 . ?
O10 Cs1 P1 97.50(6) 4_566 . ?
O10 Cs1 P2 92.21(6) 2_646 4_566 ?
O10 Cs1 P2 163.20(6) 4_566 . ?
O10 Cs1 P2 21.53(5) 4_566 4_566 ?
O10 Cs1 P2 108.49(7) 2_646 . ?
O10 Cs1 O2 44.34(7) 4_566 4_566 ?
O10 Cs1 O2 96.73(7) 2_646 4_566 ?
O10 Cs1 O3 67.68(7) 2_646 . ?
O10 Cs1 O3 74.75(7) 4_566 . ?
O10 Cs1 O5 124.98(8) 2_646 2_656 ?
O10 Cs1 O5 44.58(7) 2_646 . ?
O10 Cs1 O5 106.43(7) 4_566 . ?
O10 Cs1 O8 162.14(8) 4_566 . ?
O10 Cs1 O8 85.90(8) 2_646 . ?
O10 Cs1 O10 83.23(9) 2_646 4_566 ?
Mo1 Cs2 Mo1 143.545(14) 2_656 2_646 ?
P2 Cs2 Mo1 130.907(19) 3_656 2_656 ?
P2 Cs2 Mo1 49.397(18) 3_656 2_646 ?
O1 Cs2 Mo1 79.35(6) . 2_646 ?
O1 Cs2 Mo1 113.40(6) . 2_656 ?
O1 Cs2 P2 115.67(6) . 3_656 ?
O1 Cs2 O2 97.03(8) . 3_656 ?
O1 Cs2 O3 146.75(8) . 4_565 ?
O1 Cs2 O4 93.95(8) . 2_656 ?
O1 Cs2 O6 72.50(9) . 2_646 ?
O1 Cs2 O6 101.62(8) . 4_665 ?
O1 Cs2 O7 106.26(6) . 2_656 ?
O1 Cs2 O8 137.29(7) . 3_656 ?
O2 Cs2 Mo1 147.01(6) 3_656 2_656 ?
O2 Cs2 Mo1 28.78(5) 3_656 2_646 ?
O2 Cs2 P2 21.67(5) 3_656 3_656 ?
O2 Cs2 O4 168.70(8) 3_656 2_656 ?
O2 Cs2 O6 50.94(8) 3_656 2_646 ?
O2 Cs2 O6 91.62(7) 3_656 4_665 ?
O2 Cs2 O7 132.86(6) 3_656 2_656 ?
O2 Cs2 O8 42.71(7) 3_656 3_656 ?
O3 Cs2 Mo1 33.39(5) 4_565 2_656 ?
O3 Cs2 Mo1 127.14(5) 4_565 2_646 ?
O3 Cs2 P2 97.57(6) 4_565 3_656 ?
O3 Cs2 O2 115.62(8) 4_565 3_656 ?
O3 Cs2 O4 53.85(7) 4_565 2_656 ?
O3 Cs2 O6 72.74(8) 4_565 4_665 ?
O3 Cs2 O6 122.99(8) 4_565 2_646 ?
O3 Cs2 O7 46.63(5) 4_565 2_656 ?
O3 Cs2 O8 75.84(7) 4_565 3_656 ?
O4 Cs2 Mo1 158.93(6) 2_656 2_646 ?
O4 Cs2 Mo1 24.66(5) 2_656 2_656 ?
O4 Cs2 P2 147.31(6) 2_656 3_656 ?
O4 Cs2 O6 88.76(7) 2_656 4_665 ?
O4 Cs2 O7 44.99(5) 2_656 2_656 ?
O4 Cs2 O8 126.01(7) 2_656 3_656 ?
O6 Cs2 Mo1 70.72(5) 4_665 2_656 ?
O6 Cs2 Mo1 73.30(5) 4_665 2_646 ?
O6 Cs2 Mo1 22.75(6) 2_646 2_646 ?
O6 Cs2 Mo1 125.45(6) 2_646 2_656 ?
O6 Cs2 P2 70.09(6) 2_646 3_656 ?
O6 Cs2 P2 97.86(5) 4_665 3_656 ?
O6 Cs2 O4 136.19(8) 2_646 2_656 ?
O6 Cs2 O6 55.55(10) 2_646 4_665 ?
O6 Cs2 O7 97.93(6) 2_646 2_656 ?
O6 Cs2 O7 44.28(5) 4_665 2_656 ?
O6 Cs2 O8 85.18(7) 2_646 3_656 ?
O6 Cs2 O8 94.41(7) 4_665 3_656 ?
O7 Cs2 Mo1 117.496(11) 2_656 2_646 ?
O7 Cs2 Mo1 27.581(5) 2_656 2_656 ?
O7 Cs2 P2 128.991(19) 2_656 3_656 ?
O8 Cs2 Mo1 109.23(5) 3_656 2_656 ?
O8 Cs2 Mo1 67.74(5) 3_656 2_646 ?
O8 Cs2 P2 21.99(5) 3_656 3_656 ?
O8 Cs2 O7 112.67(5) 3_656 2_656 ?
O10 Cs2 Mo1 89.43(6) . 2_656 ?
O10 Cs2 Mo1 123.47(6) . 2_646 ?
O10 Cs2 P2 84.48(6) . 3_656 ?
O10 Cs2 O1 98.99(9) . . ?
O10 Cs2 O2 98.44(8) . 3_656 ?
O10 Cs2 O3 83.01(8) . 4_565 ?
O10 Cs2 O4 77.14(8) . 2_656 ?
O10 Cs2 O6 144.91(9) . 2_646 ?
O10 Cs2 O6 155.74(9) . 4_665 ?
O10 Cs2 O7 117.01(6) . 2_656 ?
O10 Cs2 O8 78.73(8) . 3_656 ?
Cs1 Mo1 Cs2 154.773(11) . 4_466 ?
Cs1 Mo1 Cs3 102.096(12) . 4_466 ?
Cs2 Mo1 Cs1 70.825(8) 2_656 . ?
Cs2 Mo1 Cs1 72.924(9) 2_646 . ?
Cs2 Mo1 Cs2 143.545(14) 2_646 2_656 ?
Cs2 Mo1 Cs2 87.288(10) 2_656 4_466 ?
Cs2 Mo1 Cs2 126.798(9) 2_646 4_466 ?
Cs2 Mo1 Cs3 119.456(11) 2_646 4_466 ?
Cs2 Mo1 Cs3 65.709(9) 2_656 4_466 ?
Cs2 Mo1 Cs3 56.000(11) 4_466 4_466 ?
P1 Mo1 Cs1 101.92(3) 3_657 . ?
P1 Mo1 Cs2 81.78(2) 3_657 2_646 ?
P1 Mo1 Cs2 109.28(3) 3_657 2_656 ?
P1 Mo1 Cs2 96.98(3) 3_657 4_466 ?
P1 Mo1 Cs3 151.84(3) 3_657 4_466 ?
O2 Mo1 Cs1 52.13(9) 4_566 . ?
O2 Mo1 Cs2 47.76(8) 4_566 2_656 ?
O2 Mo1 Cs2 109.57(9) 4_566 2_646 ?
O2 Mo1 Cs2 120.58(9) 4_566 4_466 ?
O2 Mo1 P1 71.98(8) 4_566 3_657 ?
O2 Mo1 Cs3 112.76(8) 4_566 4_466 ?
O2 Mo1 O3 80.68(11) 4_566 3_657 ?
O2 Mo1 O9 80.26(11) 4_566 3_657 ?
O3 Mo1 Cs1 83.20(7) 3_657 . ?
O3 Mo1 Cs2 49.46(7) 3_657 2_646 ?
O3 Mo1 Cs2 128.06(7) 3_657 2_656 ?
O3 Mo1 Cs2 121.12(7) 3_657 4_466 ?
O3 Mo1 P1 33.41(7) 3_657 3_657 ?
O3 Mo1 Cs3 166.13(7) 3_657 4_466 ?
O4 Mo1 Cs1 41.52(11) . . ?
O4 Mo1 Cs2 95.23(11) . 2_656 ?
O4 Mo1 Cs2 133.17(11) . 4_466 ?
O4 Mo1 Cs2 53.36(11) . 2_646 ?
O4 Mo1 P1 125.42(11) . 3_657 ?
O4 Mo1 Cs3 82.63(11) . 4_466 ?
O4 Mo1 O2 93.46(14) . 4_566 ?
O4 Mo1 O3 93.47(13) . 3_657 ?
O4 Mo1 O7 98.41(11) . . ?
O4 Mo1 O9 158.78(13) . 3_657 ?
O6 Mo1 Cs1 107.54(11) . . ?
O6 Mo1 Cs2 46.08(11) . 2_656 ?
O6 Mo1 Cs2 149.24(11) . 2_646 ?
O6 Mo1 Cs2 47.27(11) . 4_466 ?
O6 Mo1 P1 126.55(12) . 3_657 ?
O6 Mo1 Cs3 29.79(11) . 4_466 ?
O6 Mo1 O2 92.53(14) . 4_566 ?
O6 Mo1 O3 159.96(13) . 3_657 ?
O6 Mo1 O4 105.80(16) . . ?
O6 Mo1 O7 98.21(11) . . ?
O6 Mo1 O9 94.77(14) . 3_657 ?
O7 Mo1 Cs1 136.577(16) . . ?
O7 Mo1 Cs2 59.494(11) . 4_466 ?
O7 Mo1 Cs2 67.304(12) . 2_646 ?
O7 Mo1 Cs2 144.184(17) . 2_656 ?
O7 Mo1 P1 89.20(3) . 3_657 ?
O7 Mo1 Cs3 83.388(15) . 4_466 ?
O7 Mo1 O2 161.16(8) . 4_566 ?
O7 Mo1 O3 84.03(7) . 3_657 ?
O7 Mo1 O9 83.44(7) . 3_657 ?
O9 Mo1 Cs1 127.06(7) 3_657 . ?
O9 Mo1 Cs2 109.52(7) 3_657 2_646 ?
O9 Mo1 Cs2 95.36(7) 3_657 2_656 ?
O9 Mo1 Cs2 65.72(7) 3_657 4_466 ?
O9 Mo1 P1 33.38(7) 3_657 3_657 ?
O9 Mo1 Cs3 118.52(7) 3_657 4_466 ?
O9 Mo1 O3 65.59(10) 3_657 3_657 ?
Cs1 P1 Cs3 132.22(3) . 4_556 ?
Cs1 P1 Cs3 78.50(2) . 4_566 ?
Mo1 P1 Cs1 102.76(3) 3_657 . ?
Mo1 P1 Cs3 101.80(4) 3_657 3_756 ?
Mo1 P1 Cs3 79.37(3) 3_657 4_556 ?
Mo1 P1 Cs3 107.32(3) 3_657 4_566 ?
Cs3 P1 Cs1 147.87(3) 3_756 . ?
Cs3 P1 Cs3 147.40(3) 4_566 4_556 ?
Cs3 P1 Cs3 72.77(2) 3_756 4_556 ?
Cs3 P1 Cs3 74.63(2) 3_756 4_566 ?
O1 P1 Cs1 90.39(13) . . ?
O1 P1 Mo1 149.41(14) . 3_657 ?
O1 P1 Cs3 47.94(12) . 4_566 ?
O1 P1 Cs3 111.94(13) . 4_556 ?
O1 P1 Cs3 58.43(13) . 3_756 ?
O1 P1 O3 116.52(17) . . ?
O1 P1 O5 108.51(17) . . ?
O1 P1 O9 116.82(17) . . ?
O3 P1 Cs1 59.23(11) . . ?
O3 P1 Mo1 52.81(11) . 3_657 ?
O3 P1 Cs3 70.72(11) . 4_566 ?
O3 P1 Cs3 125.01(12) . 3_756 ?
O3 P1 Cs3 130.16(11) . 4_556 ?
O3 P1 O5 105.33(16) . . ?
O5 P1 Cs1 64.59(11) . . ?
O5 P1 Mo1 102.07(11) . 3_657 ?
O5 P1 Cs3 136.89(11) . 4_566 ?
O5 P1 Cs3 128.95(11) . 3_756 ?
O5 P1 Cs3 68.30(11) . 4_556 ?
O9 P1 Cs1 152.72(11) . . ?
O9 P1 Mo1 52.77(11) . 3_657 ?
O9 P1 Cs3 117.47(11) . 4_566 ?
O9 P1 Cs3 58.68(11) . 3_756 ?
O9 P1 Cs3 41.42(11) . 4_556 ?
O9 P1 O3 103.22(16) . . ?
O9 P1 O5 105.34(15) . . ?
Cs1 P2 Cs1 145.44(3) . 4_565 ?
Cs1 P2 Cs1 81.04(2) . 2_656 ?
Cs1 P2 Cs1 75.33(2) 4_565 2_656 ?
Cs1 P2 Cs2 74.21(2) 2_656 . ?
Cs1 P2 Cs2 65.10(2) 4_565 . ?
Cs1 P2 Cs2 84.52(3) . . ?
Cs1 P2 Cs2 75.41(2) 4_565 3_656 ?
Cs1 P2 Cs2 148.29(3) 2_656 3_656 ?
Cs1 P2 Cs2 130.65(3) . 3_656 ?
Cs1 P2 Cs3 79.74(3) . 3_656 ?
Cs2 P2 Cs2 103.89(3) 3_656 . ?
Cs3 P2 Cs1 134.42(3) 3_656 4_565 ?
Cs3 P2 Cs1 136.28(3) 3_656 2_656 ?
Cs3 P2 Cs2 63.42(2) 3_656 3_656 ?
Cs3 P2 Cs2 141.42(3) 3_656 . ?
O2 P2 Cs1 155.01(12) . . ?
O2 P2 Cs1 104.93(12) . 2_656 ?
O2 P2 Cs1 57.83(12) . 4_565 ?
O2 P2 Cs2 47.82(11) . 3_656 ?
O2 P2 Cs2 120.47(12) . . ?
O2 P2 Cs3 79.52(12) . 3_656 ?
O2 P2 O5 103.88(15) . 2_656 ?
O5 P2 Cs1 126.76(11) 2_656 4_565 ?
O5 P2 Cs1 61.25(11) 2_656 2_656 ?
O5 P2 Cs1 57.13(10) 2_656 . ?
O5 P2 Cs2 123.54(11) 2_656 . ?
O5 P2 Cs2 132.30(11) 2_656 3_656 ?
O5 P2 Cs3 75.33(11) 2_656 3_656 ?
O8 P2 Cs1 127.56(13) . 4_565 ?
O8 P2 Cs1 65.52(14) . . ?
O8 P2 Cs1 144.69(15) . 2_656 ?
O8 P2 Cs2 90.96(13) . . ?
O8 P2 Cs2 65.80(14) . 3_656 ?
O8 P2 Cs3 50.47(13) . 3_656 ?
O8 P2 O2 110.17(19) . . ?
O8 P2 O5 105.55(17) . 2_656 ?
O8 P2 O10 118.82(19) . . ?
O10 P2 Cs1 48.20(13) . 2_656 ?
O10 P2 Cs1 53.91(14) . 4_565 ?
O10 P2 Cs1 91.53(14) . . ?
O10 P2 Cs2 28.46(13) . . ?
O10 P2 Cs2 118.85(14) . 3_656 ?
O10 P2 Cs3 168.36(15) . 3_656 ?
O10 P2 O2 110.70(19) . . ?
O10 P2 O5 106.46(18) . 2_656 ?
P1 Cs3 P1 107.89(3) 3_756 4_565 ?
P1 Cs3 P2 146.68(2) 3_756 3_656 ?
P1 Cs3 O5 123.37(5) 3_756 4 ?
P2 Cs3 P1 105.40(2) 3_656 4_565 ?
O1 Cs3 P1 121.62(5) 3_756 4_565 ?
O1 Cs3 P1 97.28(6) 4_565 3_756 ?
O1 Cs3 P1 20.48(5) 4_565 4_565 ?
O1 Cs3 P1 22.98(5) 3_756 3_756 ?
O1 Cs3 P2 113.82(6) 4_565 3_656 ?
O1 Cs3 P2 129.62(5) 3_756 3_656 ?
O1 Cs3 O1 116.55(7) 4_565 3_756 ?
O1 Cs3 O3 42.94(7) 4_565 4_565 ?
O1 Cs3 O3 129.02(7) 3_756 4_565 ?
O1 Cs3 O5 128.46(7) 4_565 4 ?
O1 Cs3 O5 111.59(7) 3_756 4 ?
O1 Cs3 O8 92.71(8) 4_565 3_656 ?
O1 Cs3 O9 75.52(7) 4_565 3_756 ?
O3 Cs3 P1 23.00(4) 4_565 4_565 ?
O3 Cs3 P1 123.57(5) 4_565 3_756 ?
O3 Cs3 P2 88.72(5) 4_565 3_656 ?
O3 Cs3 O5 112.99(6) 4_565 4 ?
O4 Cs3 P1 82.58(6) 3_656 3_756 ?
O4 Cs3 P1 112.35(6) 3_656 4_565 ?
O4 Cs3 P2 83.56(6) 3_656 3_656 ?
O4 Cs3 O1 94.06(8) 3_656 4_565 ?
O4 Cs3 O1 93.71(8) 3_656 3_756 ?
O4 Cs3 O3 127.01(7) 3_656 4_565 ?
O4 Cs3 O5 65.02(7) 3_656 4 ?
O4 Cs3 O8 82.24(8) 3_656 3_656 ?
O4 Cs3 O9 74.41(8) 3_656 3_756 ?
O5 Cs3 P1 126.67(5) 4 4_565 ?
O5 Cs3 P2 24.90(4) 4 3_656 ?
O6 Cs3 P1 82.73(6) 4_665 3_756 ?
O6 Cs3 P1 79.36(6) 4_665 4_565 ?
O6 Cs3 P2 105.02(6) 4_665 3_656 ?
O6 Cs3 O1 69.95(8) 4_665 3_756 ?
O6 Cs3 O1 95.14(8) 4_665 4_565 ?
O6 Cs3 O3 68.03(7) 4_665 4_565 ?
O6 Cs3 O4 163.54(8) 4_665 3_656 ?
O6 Cs3 O5 118.19(7) 4_665 4 ?
O6 Cs3 O8 110.88(9) 4_665 3_656 ?
O6 Cs3 O9 94.75(8) 4_665 3_756 ?
O6 Cs3 O9 87.77(8) 4_665 4 ?
O8 Cs3 P1 86.24(6) 3_656 4_565 ?
O8 Cs3 P1 162.36(6) 3_656 3_756 ?
O8 Cs3 P2 21.23(5) 3_656 3_656 ?
O8 Cs3 O1 150.71(8) 3_656 3_756 ?
O8 Cs3 O3 73.23(7) 3_656 4_565 ?
O8 Cs3 O5 40.73(7) 3_656 4 ?
O8 Cs3 O9 152.80(8) 3_656 3_756 ?
O9 Cs3 P1 89.85(5) 3_756 4_565 ?
O9 Cs3 P1 151.68(5) 4 4_565 ?
O9 Cs3 P1 24.04(5) 3_756 3_756 ?
O9 Cs3 P1 95.20(5) 4 3_756 ?
O9 Cs3 P2 156.82(5) 3_756 3_656 ?
O9 Cs3 P2 53.69(5) 4 3_656 ?
O9 Cs3 O1 46.94(7) 3_756 3_756 ?
O9 Cs3 O1 75.93(7) 4 3_756 ?
O9 Cs3 O1 167.44(8) 4 4_565 ?
O9 Cs3 O3 110.18(6) 3_756 4_565 ?
O9 Cs3 O3 128.77(7) 4 4_565 ?
O9 Cs3 O4 86.19(8) 4 3_656 ?
O9 Cs3 O5 40.97(6) 4 4 ?
O9 Cs3 O5 132.86(6) 3_756 4 ?
O9 Cs3 O8 74.86(7) 4 3_656 ?
O9 Cs3 O9 116.49(6) 4 3_756 ?
Cs2 O1 Cs3 97.07(8) . 3_756 ?
Cs2 O1 Cs3 88.12(7) . 4_566 ?
P1 O1 Cs2 153.74(18) . . ?
P1 O1 Cs3 111.59(15) . 4_566 ?
P1 O1 Cs3 98.59(15) . 3_756 ?
Cs3 O1 Cs3 93.99(8) 4_566 3_756 ?
Cs2 O2 Cs1 95.76(7) 3_656 4_565 ?
Mo1 O2 Cs1 99.34(11) 4_565 4_565 ?
Mo1 O2 Cs2 103.45(11) 4_565 3_656 ?
P2 O2 Cs1 99.06(13) . 4_565 ?
P2 O2 Cs2 110.51(13) . 3_656 ?
P2 O2 Mo1 139.20(17) . 4_565 ?
Cs1 O3 Cs3 88.33(6) . 4_566 ?
Cs2 O3 Cs1 85.66(7) 4_566 . ?
Cs2 O3 Cs3 73.58(6) 4_566 4_566 ?
Mo1 O3 Cs1 139.33(11) 3_657 . ?
Mo1 O3 Cs2 97.15(9) 3_657 4_566 ?
Mo1 O3 Cs3 131.51(11) 3_657 4_566 ?
P1 O3 Cs1 97.17(13) . . ?
P1 O3 Cs2 159.60(15) . 4_566 ?
P1 O3 Mo1 93.78(13) . 3_657 ?
P1 O3 Cs3 86.28(11) . 4_566 ?
Cs1 O4 Cs2 98.98(9) . 2_646 ?
Mo1 O4 Cs1 117.10(14) . . ?
Mo1 O4 Cs2 101.97(13) . 2_646 ?
Mo1 O4 Cs3 136.12(15) . 3_656 ?
Cs3 O4 Cs1 104.82(9) 3_656 . ?
Cs3 O4 Cs2 82.83(7) 3_656 2_646 ?
Cs1 O5 Cs1 97.61(7) 2_646 . ?
Cs1 O5 Cs3 171.72(9) . 4_556 ?
Cs1 O5 Cs3 88.53(7) 2_646 4_556 ?
P1 O5 Cs1 90.46(12) . . ?
P1 O5 Cs1 138.73(15) . 2_646 ?
P1 O5 P2 122.37(18) . 2_646 ?
P1 O5 Cs3 88.53(12) . 4_556 ?
P2 O5 Cs1 97.49(12) 2_646 2_646 ?
P2 O5 Cs1 93.87(12) 2_646 . ?
P2 O5 Cs3 79.77(11) 2_646 4_556 ?
Cs2 O6 Cs2 124.45(10) 2_656 4_466 ?
Mo1 O6 Cs2 111.14(13) . 4_466 ?
Mo1 O6 Cs2 111.17(14) . 2_656 ?
Mo1 O6 Cs3 134.32(16) . 4_466 ?
Cs3 O6 Cs2 95.91(8) 4_466 2_656 ?
Cs3 O6 Cs2 78.59(7) 4_466 4_466 ?
Cs2 O7 Cs2 180.0 2_646 4_466 ?
Mo1 O7 Cs2 85.115(13) 3_557 4_466 ?
Mo1 O7 Cs2 94.886(13) . 4_466 ?
Mo1 O7 Cs2 94.885(13) 3_557 2_646 ?
Mo1 O7 Cs2 85.114(13) . 2_646 ?
Mo1 O7 Mo1 180.0 3_557 . ?
Cs1 O8 Cs1 100.49(9) 2_646 . ?
Cs1 O8 Cs2 170.72(10) . 3_656 ?
Cs1 O8 Cs2 81.09(7) 2_646 3_656 ?
Cs1 O8 Cs3 104.60(9) 2_646 3_656 ?
P2 O8 Cs1 143.31(18) . 2_646 ?
P2 O8 Cs1 91.82(15) . . ?
P2 O8 Cs2 92.21(15) . 3_656 ?
P2 O8 Cs3 108.30(15) . 3_656 ?
Cs3 O8 Cs1 96.08(8) 3_656 . ?
Cs3 O8 Cs2 74.72(7) 3_656 3_656 ?
Mo1 O9 Cs3 114.26(10) 3_657 4_556 ?
Mo1 O9 Cs3 138.31(12) 3_657 3_756 ?
P1 O9 Mo1 93.86(13) . 3_657 ?
P1 O9 Cs3 97.28(12) . 3_756 ?
P1 O9 Cs3 119.46(14) . 4_556 ?
Cs3 O9 Cs3 94.63(7) 4_556 3_756 ?
Cs1 O10 Cs1 96.77(9) 2_656 4_565 ?
Cs2 O10 Cs1 106.73(9) . 2_656 ?
Cs2 O10 Cs1 88.75(8) . 4_565 ?
P2 O10 Cs1 104.56(16) . 4_565 ?
P2 O10 Cs1 111.19(16) . 2_656 ?
P2 O10 Cs2 137.64(19) . . ?

loop_
_geom_bond_atom_site_label_1
_geom_bond_atom_site_label_2
_geom_bond_distance
_geom_bond_site_symmetry_2
_geom_bond_publ_flag
Cs1 P1 3.8234(11) . ?
Cs1 P2 3.8338(12) . ?
Cs1 P2 3.9127(12) 4_566 ?
Cs1 O2 3.354(3) 4_566 ?
Cs1 O3 3.311(3) . ?
Cs1 O4 3.122(3) . ?
Cs1 O5 3.454(3) . ?
Cs1 O5 3.248(3) 2_656 ?
Cs1 O8 3.061(3) 2_656 ?
Cs1 O8 3.491(3) . ?
Cs1 O10 3.142(3) 2_646 ?
Cs1 O10 3.267(3) 4_566 ?
Cs2 Mo1 4.0984(5) 2_646 ?
Cs2 Mo1 4.0235(5) 2_656 ?
Cs2 P2 3.9436(12) 3_656 ?
Cs2 O1 2.957(3) . ?
Cs2 O2 3.120(3) 3_656 ?
Cs2 O3 3.081(3) 4_565 ?
Cs2 O4 3.300(3) 2_656 ?
Cs2 O6 3.393(3) 4_665 ?
Cs2 O6 3.166(3) 2_646 ?
Cs2 O7 3.7254(4) 2_656 ?
Cs2 O8 3.600(3) 3_656 ?
Cs2 O10 2.943(3) . ?
Mo1 P1 2.7955(12) 3_657 ?
Mo1 Cs3 4.4425(8) 4_466 ?
Mo1 O2 2.029(3) 4_566 ?
Mo1 O3 2.232(3) 3_657 ?
Mo1 O4 1.716(3) . ?
Mo1 O6 1.700(3) . ?
Mo1 O7 1.8697(3) . ?
Mo1 O9 2.231(3) 3_657 ?
P1 Cs3 3.9396(11) 4_566 ?
P1 Cs3 4.0978(11) 4_556 ?
P1 Cs3 3.7533(12) 3_756 ?
P1 O1 1.482(3) . ?
P1 O3 1.543(3) . ?
P1 O5 1.613(3) . ?
P1 O9 1.541(3) . ?
P2 Cs3 3.8743(12) 3_656 ?
P2 O2 1.555(3) . ?
P2 O5 1.657(3) 2_656 ?
P2 O8 1.478(3) . ?
P2 O10 1.484(3) . ?
Cs3 O1 3.145(3) 4_565 ?
Cs3 O1 3.234(3) 3_756 ?
Cs3 O3 3.727(3) 4_565 ?
Cs3 O4 3.114(3) 3_656 ?
Cs3 O5 3.809(3) 4 ?
Cs3 O6 3.085(3) 4_665 ?
Cs3 O8 3.147(3) 3_656 ?
Cs3 O9 3.233(3) 3_756 ?
Cs3 O9 3.114(3) 4 ?
